data_4085164
loop_
_publ_author_name
'Wang, Fenhua'
'Wei, Yun'
'Wang, Shaowu'
'Zhu, Xiancui'
'Zhou, Shuangliu'
'Yang, Gaosheng'
'Gu, Xiaoxia'
'Zhang, Guangchao'
'Mu, Xiaolong'

_publ_section_title
;
 Synthesis, Characterization, and Reactivity of Lanthanide Amides
 Incorporating Neutral Pyrrole Ligand. Isolation and Characterization of
 Active Catalyst for Cyanosilylation of Ketones
;
_journal_issue 1
_journal_name_full Organometallics
_journal_page_first 86
_journal_paper_doi 10.1021/om500924q
_journal_volume 34
_journal_year 2015
_chemical_formula_sum 'C28 H60 La N5 Si4'
_chemical_formula_weight 718.08
_chemical_name_systematic
; 
 ? 
;
_space_group_IT_number 2
_symmetry_cell_setting triclinic
_symmetry_space_group_name_Hall '-P 1'
_symmetry_space_group_name_H-M 'P -1'
_atom_sites_solution_hydrogens geom
_atom_sites_solution_primary direct
_atom_sites_solution_secondary difmap
_audit_creation_method SHELXL-97
_cell_angle_alpha 85.2490(10)
_cell_angle_beta 83.8910(10)
_cell_angle_gamma 87.2360(10)
_cell_formula_units_Z 2
_cell_length_a 8.9906(7)
_cell_length_b 12.1302(10)
_cell_length_c 17.7473(14)
_cell_measurement_reflns_used 9969
_cell_measurement_temperature 293(2)
_cell_measurement_theta_max 27.68
_cell_measurement_theta_min 2.45
_cell_volume 1916.4(3)
_computing_cell_refinement 'Bruker SMART'
_computing_data_collection 'Bruker SMART'
_computing_data_reduction 'Bruker SAINT'
_computing_molecular_graphics 'Bruker SHELXTL'
_computing_publication_material 'Bruker SHELXTL'
_computing_structure_refinement 'SHELXL-97 (Sheldrick, 1997)'
_computing_structure_solution 'SHELXS-97 (Sheldrick, 1990)'
_diffrn_ambient_temperature 293(2)
_diffrn_measured_fraction_theta_full 0.971
_diffrn_measured_fraction_theta_max 0.971
_diffrn_measurement_device_type 'CCD area detector'
_diffrn_measurement_method 'phi and omega scans'
_diffrn_radiation_monochromator graphite
_diffrn_radiation_source 'fine-focus sealed tube'
_diffrn_radiation_type MoK\a
_diffrn_radiation_wavelength 0.71073
_diffrn_reflns_av_R_equivalents 0.0210
_diffrn_reflns_av_sigmaI/netI 0.0311
_diffrn_reflns_limit_h_max 10
_diffrn_reflns_limit_h_min -11
_diffrn_reflns_limit_k_max 15
_diffrn_reflns_limit_k_min -15
_diffrn_reflns_limit_l_max 22
_diffrn_reflns_limit_l_min -21
_diffrn_reflns_number 16722
_diffrn_reflns_theta_full 27.72
_diffrn_reflns_theta_max 27.72
_diffrn_reflns_theta_min 1.69
_exptl_absorpt_coefficient_mu 1.263
_exptl_absorpt_correction_T_max 0.7268
_exptl_absorpt_correction_T_min 0.7032
_exptl_absorpt_correction_type multi-scan
_exptl_crystal_colour colorless
_exptl_crystal_density_diffrn 1.244
_exptl_crystal_density_method 'not measured'
_exptl_crystal_description block
_exptl_crystal_F_000 752
_exptl_crystal_size_max 0.30
_exptl_crystal_size_mid 0.28
_exptl_crystal_size_min 0.27
_refine_diff_density_max 0.587
_refine_diff_density_min -0.757
_refine_diff_density_rms 0.071
_refine_ls_extinction_method none
_refine_ls_goodness_of_fit_ref 1.028
_refine_ls_hydrogen_treatment constr
_refine_ls_matrix_type full
_refine_ls_number_parameters 378
_refine_ls_number_reflns 8722
_refine_ls_number_restraints 16
_refine_ls_restrained_S_all 1.028
_refine_ls_R_factor_all 0.0371
_refine_ls_R_factor_gt 0.0310
_refine_ls_shift/su_max 0.002
_refine_ls_shift/su_mean 0.000
_refine_ls_structure_factor_coef Fsqd
_refine_ls_weighting_details 'calc w=1/[\s^2^(Fo^2^)+(0.0426P)^2^+0.7773P] where P=(Fo^2^+2Fc^2^)/3'
_refine_ls_weighting_scheme calc
_refine_ls_wR_factor_gt 0.0803
_refine_ls_wR_factor_ref 0.0842
_reflns_number_gt 7664
_reflns_number_total 8722
_reflns_threshold_expression >2sigma(I)
_cod_data_source_file om500924q_si_002.cif
_cod_data_source_block 2
_cod_depositor_comments
;
The following automatic conversions were performed:

'_symmetry_cell_setting' value 'Triclinic' changed to 'triclinic'
according to
/home/saulius/struct/COD-crude-data--automatic-downloads/rss-feeds/ACS/lib/dictionaries/cif_core.dic
dictionary named 'cif_core.dic' version 2.4.2 from 2011-04-26.

Automatic conversion script
Id: cif_fix_values 2935 2014-11-11 08:27:57Z andrius 

 Adding full bibliography for 4085164--4085170.cif.
;
_cod_original_sg_symbol_H-M P-1
_cod_database_code 4085164

loop_
_symmetry_equiv_pos_as_xyz
'x, y, z'
'-x, -y, -z'

loop_
_atom_site_label
_atom_site_type_symbol
_atom_site_fract_x
_atom_site_fract_y
_atom_site_fract_z
_atom_site_U_iso_or_equiv
_atom_site_adp_type
_atom_site_occupancy
_atom_site_symmetry_multiplicity
_atom_site_calc_flag
_atom_site_refinement_flags
_atom_site_disorder_assembly
_atom_site_disorder_group
C1 C 0.9724(4) 0.6953(4) 0.3648(2) 0.0829(11) Uani 1 1 d . . .
C2 C 1.0601(4) 0.6287(4) 0.3177(2) 0.0896(12) Uani 1 1 d . . .
H2 H 1.1311 0.6527 0.2785 0.107 Uiso 1 1 calc R . .
C3 C 1.0245(4) 0.5179(4) 0.3387(2) 0.0881(12) Uani 1 1 d . . .
H3 H 1.0680 0.4561 0.3160 0.106 Uiso 1 1 calc R . .
C4 C 0.9159(4) 0.5171(4) 0.3977(2) 0.0814(10) Uani 1 1 d . . .
C5 C 0.9708(6) 0.8167(4) 0.3710(3) 0.126(2) Uani 1 1 d . . .
H5A H 0.8727 0.8481 0.3640 0.189 Uiso 1 1 calc R . .
H5B H 1.0423 0.8495 0.3326 0.189 Uiso 1 1 calc R . .
H5C H 0.9964 0.8311 0.4203 0.189 Uiso 1 1 calc R . .
C6 C 0.8441(6) 0.4227(4) 0.4434(3) 0.1134(16) Uani 1 1 d . . .
H6A H 0.8925 0.3546 0.4281 0.170 Uiso 1 1 calc R . .
H6B H 0.7401 0.4233 0.4353 0.170 Uiso 1 1 calc R . .
H6C H 0.8531 0.4289 0.4962 0.170 Uiso 1 1 calc R . .
C7 C 0.7584(4) 0.6638(4) 0.4654(2) 0.0915(12) Uani 1 1 d . . .
H7A H 0.7725 0.7397 0.4757 0.110 Uiso 1 1 calc R . .
H7B H 0.7565 0.6184 0.5131 0.110 Uiso 1 1 calc R . .
C8 C 0.6093(4) 0.6569(4) 0.4320(2) 0.0813(10) Uani 1 1 d . A .
H8A H 0.5840 0.5798 0.4337 0.098 Uiso 1 1 calc R . .
H8B H 0.5314 0.6951 0.4631 0.098 Uiso 1 1 calc R . .
C9 C 0.5585(8) 0.8183(6) 0.3538(4) 0.061(2) Uani 0.472(9) 1 d PDU A 1
H9A H 0.5981 0.8588 0.3071 0.073 Uiso 0.472(9) 1 calc PR A 1
H9B H 0.5915 0.8527 0.3962 0.073 Uiso 0.472(9) 1 calc PR A 1
C10 C 0.3873(8) 0.8221(6) 0.3595(4) 0.062(2) Uani 0.472(9) 1 d PDU A 1
H10A H 0.3470 0.7728 0.4018 0.074 Uiso 0.472(9) 1 calc PR A 1
H10B H 0.3532 0.8001 0.3131 0.074 Uiso 0.472(9) 1 calc PR A 1
C11 C 0.2965(7) 0.9137(4) 0.5142(2) 0.1187(17) Uani 1 1 d . . .
H11A H 0.2780 0.8367 0.5127 0.178 Uiso 1 1 calc R . .
H11B H 0.2310 0.9439 0.5544 0.178 Uiso 1 1 calc R . .
H11C H 0.3987 0.9216 0.5233 0.178 Uiso 1 1 calc R . .
C12 C 0.2685(5) 0.9736(3) 0.4408(2) 0.0789(10) Uani 1 1 d . A .
C13 C 0.1740(7) 1.0581(4) 0.4258(3) 0.1208(19) Uani 1 1 d . . .
H13 H 0.1100 1.0938 0.4616 0.145 Uiso 1 1 calc R . .
C14 C 0.1869(7) 1.0845(4) 0.3474(3) 0.1214(18) Uani 1 1 d . . .
H14 H 0.1341 1.1415 0.3223 0.146 Uiso 1 1 calc R . .
C15 C 0.2856(4) 1.0155(3) 0.3152(2) 0.0764(9) Uani 1 1 d . A .
C16 C 0.3364(6) 1.0082(5) 0.2327(3) 0.1199(17) Uani 1 1 d . . .
H16A H 0.2838 1.0640 0.2032 0.180 Uiso 1 1 calc R . .
H16B H 0.3162 0.9364 0.2181 0.180 Uiso 1 1 calc R . .
H16C H 0.4420 1.0194 0.2240 0.180 Uiso 1 1 calc R . .
C17 C 1.0088(5) 0.8254(4) 0.1505(4) 0.129(2) Uani 1 1 d . . .
H17A H 0.9962 0.8315 0.2044 0.193 Uiso 1 1 calc R . .
H17B H 1.0794 0.8780 0.1270 0.193 Uiso 1 1 calc R . .
H17C H 1.0452 0.7519 0.1402 0.193 Uiso 1 1 calc R . .
C18 C 0.7589(5) 0.9946(3) 0.1388(3) 0.1050(15) Uani 1 1 d . . .
H18A H 0.6602 1.0102 0.1236 0.158 Uiso 1 1 calc R . .
H18B H 0.8255 1.0489 0.1138 0.158 Uiso 1 1 calc R . .
H18C H 0.7561 0.9970 0.1929 0.158 Uiso 1 1 calc R . .
C19 C 0.8688(6) 0.8657(4) 0.0058(3) 0.1187(18) Uani 1 1 d . . .
H19A H 0.8843 0.7930 -0.0120 0.178 Uiso 1 1 calc R . .
H19B H 0.9575 0.9068 -0.0081 0.178 Uiso 1 1 calc R . .
H19C H 0.7862 0.9032 -0.0169 0.178 Uiso 1 1 calc R . .
C20 C 0.4635(5) 0.8490(3) 0.0505(2) 0.0833(10) Uani 1 1 d . . .
H20A H 0.4374 0.9020 0.0875 0.125 Uiso 1 1 calc R . .
H20B H 0.3743 0.8268 0.0316 0.125 Uiso 1 1 calc R . .
H20C H 0.5287 0.8819 0.0092 0.125 Uiso 1 1 calc R . .
C21 C 0.4139(4) 0.6539(4) 0.1615(2) 0.0895(12) Uani 1 1 d . . .
H21A H 0.4589 0.5933 0.1903 0.134 Uiso 1 1 calc R . .
H21B H 0.3412 0.6265 0.1325 0.134 Uiso 1 1 calc R . .
H21C H 0.3656 0.7054 0.1954 0.134 Uiso 1 1 calc R . .
C22 C 0.6209(5) 0.6313(3) 0.0190(2) 0.0930(12) Uani 1 1 d . . .
H22A H 0.6870 0.6691 -0.0196 0.140 Uiso 1 1 calc R . .
H22B H 0.5344 0.6100 -0.0028 0.140 Uiso 1 1 calc R . .
H22C H 0.6720 0.5664 0.0400 0.140 Uiso 1 1 calc R . .
C23 C 0.9829(4) 0.5099(3) 0.1272(2) 0.0740(9) Uani 1 1 d . . .
H23A H 0.9246 0.5715 0.1069 0.111 Uiso 1 1 calc R . .
H23B H 1.0552 0.4846 0.0879 0.111 Uiso 1 1 calc R . .
H23C H 1.0338 0.5325 0.1679 0.111 Uiso 1 1 calc R . .
C24 C 0.9801(5) 0.2816(3) 0.2071(3) 0.0986(13) Uani 1 1 d . . .
H24A H 1.0021 0.3005 0.2560 0.148 Uiso 1 1 calc R . .
H24B H 1.0716 0.2742 0.1744 0.148 Uiso 1 1 calc R . .
H24C H 0.9301 0.2127 0.2126 0.148 Uiso 1 1 calc R . .
C25 C 0.7911(5) 0.3368(3) 0.0792(2) 0.0894(11) Uani 1 1 d . . .
H25A H 0.7399 0.2696 0.0945 0.134 Uiso 1 1 calc R . .
H25B H 0.8761 0.3215 0.0435 0.134 Uiso 1 1 calc R . .
H25C H 0.7242 0.3899 0.0557 0.134 Uiso 1 1 calc R . .
C26 C 0.4360(5) 0.3379(4) 0.1937(3) 0.1081(16) Uani 1 1 d . . .
H26A H 0.4028 0.4068 0.1691 0.162 Uiso 1 1 calc R . .
H26B H 0.3513 0.3006 0.2197 0.162 Uiso 1 1 calc R . .
H26C H 0.4858 0.2922 0.1562 0.162 Uiso 1 1 calc R . .
C27 C 0.6267(6) 0.2252(4) 0.3068(3) 0.1165(17) Uani 1 1 d . . .
H27A H 0.6751 0.1817 0.2678 0.175 Uiso 1 1 calc R . .
H27B H 0.5399 0.1884 0.3310 0.175 Uiso 1 1 calc R . .
H27C H 0.6948 0.2339 0.3438 0.175 Uiso 1 1 calc R . .
C28 C 0.4510(5) 0.4343(4) 0.3406(2) 0.0984(14) Uani 1 1 d . . .
H28A H 0.5037 0.4310 0.3851 0.148 Uiso 1 1 calc R . .
H28B H 0.3584 0.3972 0.3525 0.148 Uiso 1 1 calc R . .
H28C H 0.4304 0.5103 0.3239 0.148 Uiso 1 1 calc R . .
C9' C 0.4729(9) 0.7776(6) 0.3444(4) 0.070(2) Uani 0.528(9) 1 d PDU A 2
H9'1 H 0.4522 0.7816 0.2917 0.084 Uiso 0.528(9) 1 calc PR A 2
H9'2 H 0.3880 0.7455 0.3754 0.084 Uiso 0.528(9) 1 calc PR A 2
C10' C 0.4937(7) 0.8930(6) 0.3672(4) 0.074(2) Uani 0.528(9) 1 d PDU A 2
H10C H 0.5602 0.9335 0.3293 0.088 Uiso 0.528(9) 1 calc PR A 2
H10D H 0.5344 0.8900 0.4158 0.088 Uiso 0.528(9) 1 calc PR A 2
La1 La 0.759255(16) 0.630432(12) 0.252723(8) 0.04703(6) Uani 1 1 d . A .
N1 N 0.8830(3) 0.6260(3) 0.41284(16) 0.0783(8) Uani 1 1 d . . .
N2 N 0.6129(3) 0.7045(2) 0.35457(14) 0.0664(6) Uani 1 1 d . . .
N3 N 0.3356(4) 0.9470(3) 0.37242(18) 0.0938(10) Uani 1 1 d D . .
N4 N 0.7064(2) 0.75224(17) 0.14541(12) 0.0495(5) Uani 1 1 d . . .
N5 N 0.7157(2) 0.44413(18) 0.22717(13) 0.0515(5) Uani 1 1 d . . .
Si1 Si 0.82668(10) 0.85417(7) 0.11171(5) 0.0623(2) Uani 1 1 d . A .
Si2 Si 0.56121(9) 0.72501(6) 0.09572(4) 0.05212(17) Uani 1 1 d . A .
Si3 Si 0.85538(10) 0.39375(7) 0.16443(5) 0.0602(2) Uani 1 1 d . A .
Si4 Si 0.56843(10) 0.36500(8) 0.26343(5) 0.0659(2) Uani 1 1 d . A .

loop_
_atom_site_aniso_label
_atom_site_aniso_U_11
_atom_site_aniso_U_22
_atom_site_aniso_U_33
_atom_site_aniso_U_23
_atom_site_aniso_U_13
_atom_site_aniso_U_12
C1 0.0626(19) 0.114(3) 0.077(2) -0.029(2) -0.0017(17) -0.0319(19)
C2 0.0499(18) 0.144(4) 0.079(2) -0.028(2) 0.0006(16) -0.023(2)
C3 0.060(2) 0.120(3) 0.090(3) -0.028(2) -0.0274(19) 0.006(2)
C4 0.067(2) 0.110(3) 0.073(2) -0.005(2) -0.0309(18) -0.004(2)
C5 0.130(4) 0.129(4) 0.125(4) -0.053(3) 0.021(3) -0.065(3)
C6 0.110(3) 0.122(4) 0.110(4) 0.032(3) -0.047(3) -0.010(3)
C7 0.081(2) 0.141(4) 0.0542(19) -0.020(2) 0.0003(17) -0.018(2)
C8 0.072(2) 0.106(3) 0.062(2) 0.0027(18) 0.0025(16) -0.0043(19)
C9 0.054(4) 0.059(4) 0.069(4) -0.014(3) 0.007(3) -0.011(3)
C10 0.056(4) 0.061(4) 0.070(4) -0.018(3) -0.001(3) -0.006(3)
C11 0.160(5) 0.121(4) 0.069(3) -0.007(2) 0.007(3) 0.023(3)
C12 0.095(3) 0.072(2) 0.069(2) -0.0169(17) 0.0039(18) -0.0002(18)
C13 0.164(5) 0.091(3) 0.099(3) -0.020(3) 0.010(3) 0.050(3)
C14 0.157(5) 0.091(3) 0.109(4) 0.004(3) -0.012(3) 0.046(3)
C15 0.082(2) 0.068(2) 0.078(2) 0.0005(17) -0.0038(18) -0.0101(17)
C16 0.144(5) 0.133(4) 0.076(3) 0.012(3) -0.002(3) 0.006(4)
C17 0.077(3) 0.105(4) 0.210(6) 0.015(4) -0.044(3) -0.037(3)
C18 0.115(3) 0.0531(19) 0.140(4) -0.019(2) 0.037(3) -0.025(2)
C19 0.141(4) 0.114(4) 0.092(3) -0.009(3) 0.049(3) -0.052(3)
C20 0.098(3) 0.066(2) 0.086(2) 0.0138(17) -0.030(2) 0.0106(18)
C21 0.074(2) 0.105(3) 0.091(3) 0.026(2) -0.025(2) -0.041(2)
C22 0.110(3) 0.088(3) 0.089(3) -0.028(2) -0.038(2) 0.009(2)
C23 0.0611(18) 0.078(2) 0.080(2) -0.0158(17) 0.0127(16) -0.0011(16)
C24 0.090(3) 0.072(2) 0.136(4) -0.004(2) -0.033(3) 0.024(2)
C25 0.106(3) 0.077(2) 0.091(3) -0.030(2) -0.024(2) 0.008(2)
C26 0.098(3) 0.138(4) 0.096(3) 0.015(3) -0.037(2) -0.061(3)
C27 0.135(4) 0.078(3) 0.136(4) 0.047(3) -0.038(3) -0.039(3)
C28 0.074(2) 0.142(4) 0.077(2) 0.009(2) 0.0014(19) -0.037(2)
C9' 0.073(5) 0.071(4) 0.067(4) -0.017(3) 0.005(3) -0.011(4)
C10' 0.065(4) 0.071(4) 0.087(5) -0.018(3) -0.001(3) -0.012(3)
La1 0.04793(9) 0.04785(9) 0.04410(9) 0.00018(6) -0.00164(6) -0.00283(6)
N1 0.0651(16) 0.116(3) 0.0572(15) -0.0141(16) -0.0092(13) -0.0208(16)
N2 0.0739(16) 0.0692(16) 0.0541(14) -0.0074(12) 0.0024(12) 0.0021(13)
N3 0.104(2) 0.099(2) 0.0703(19) -0.0043(17) 0.0067(17) 0.0386(19)
N4 0.0561(12) 0.0416(11) 0.0497(12) 0.0043(9) -0.0042(9) -0.0077(9)
N5 0.0506(12) 0.0474(11) 0.0564(13) 0.0053(9) -0.0112(10) -0.0054(9)
Si1 0.0639(5) 0.0465(4) 0.0730(5) -0.0014(4) 0.0101(4) -0.0125(3)
Si2 0.0625(4) 0.0454(4) 0.0486(4) 0.0070(3) -0.0137(3) -0.0035(3)
Si3 0.0595(4) 0.0493(4) 0.0729(5) -0.0065(4) -0.0140(4) 0.0062(3)
Si4 0.0665(5) 0.0693(5) 0.0631(5) 0.0172(4) -0.0202(4) -0.0249(4)

loop_
_atom_type_symbol
_atom_type_description
_atom_type_scat_dispersion_real
_atom_type_scat_dispersion_imag
_atom_type_scat_source
C C 0.0033 0.0016 'International Tables Vol C Tables 4.2.6.8 and 6.1.1.4'
H H 0.0000 0.0000 'International Tables Vol C Tables 4.2.6.8 and 6.1.1.4'
La La -0.2871 2.4523 'International Tables Vol C Tables 4.2.6.8 and 6.1.1.4'
N N 0.0061 0.0033 'International Tables Vol C Tables 4.2.6.8 and 6.1.1.4'
Si Si 0.0817 0.0704 'International Tables Vol C Tables 4.2.6.8 and 6.1.1.4'

loop_
_geom_angle_atom_site_label_1
_geom_angle_atom_site_label_2
_geom_angle_atom_site_label_3
_geom_angle
N1 C1 C2 106.1(4)
N1 C1 C5 122.8(4)
C2 C1 C5 131.0(4)
N1 C1 La1 80.55(18)
C2 C1 La1 76.0(2)
C5 C1 La1 112.6(3)
C1 C2 C3 108.5(4)
C1 C2 La1 78.1(2)
C3 C2 La1 81.4(2)
C1 C2 H2 125.8
C3 C2 H2 125.8
La1 C2 H2 107.7
C4 C3 C2 107.9(4)
C4 C3 La1 81.0(2)
C2 C3 La1 72.5(2)
C4 C3 H3 126.0
C2 C3 H3 126.0
La1 C3 H3 112.8
C3 C4 N1 107.1(4)
C3 C4 C6 130.0(5)
N1 C4 C6 122.9(4)
C3 C4 La1 74.6(2)
N1 C4 La1 74.16(19)
C6 C4 La1 119.0(2)
C1 C5 H5A 109.5
C1 C5 H5B 109.5
H5A C5 H5B 109.5
C1 C5 H5C 109.5
H5A C5 H5C 109.5
H5B C5 H5C 109.5
C4 C6 H6A 109.5
C4 C6 H6B 109.5
H6A C6 H6B 109.5
C4 C6 H6C 109.5
H6A C6 H6C 109.5
H6B C6 H6C 109.5
N1 C7 C8 110.7(3)
N1 C7 H7A 109.5
C8 C7 H7A 109.5
N1 C7 H7B 109.5
C8 C7 H7B 109.5
H7A C7 H7B 108.1
N2 C8 C7 113.0(3)
N2 C8 H8A 109.0
C7 C8 H8A 109.0
N2 C8 H8B 109.0
C7 C8 H8B 109.0
H8A C8 H8B 107.8
N2 C9 C10 109.1(6)
N2 C9 H9A 109.9
C10 C9 H9A 109.9
N2 C9 H9B 109.9
C10 C9 H9B 109.9
H9A C9 H9B 108.3
C9 C10 N3 105.9(5)
C9 C10 H10A 110.6
N3 C10 H10A 110.6
C9 C10 H10B 110.6
N3 C10 H10B 110.6
H10A C10 H10B 108.7
C12 C11 H11A 109.5
C12 C11 H11B 109.5
H11A C11 H11B 109.5
C12 C11 H11C 109.5
H11A C11 H11C 109.5
H11B C11 H11C 109.5
C13 C12 N3 105.6(4)
C13 C12 C11 130.0(4)
N3 C12 C11 124.4(4)
C12 C13 C14 108.6(4)
C12 C13 H13 125.7
C14 C13 H13 125.7
C15 C14 C13 108.5(4)
C15 C14 H14 125.7
C13 C14 H14 125.7
C14 C15 N3 106.3(4)
C14 C15 C16 129.1(4)
N3 C15 C16 124.6(4)
C15 C16 H16A 109.5
C15 C16 H16B 109.5
H16A C16 H16B 109.5
C15 C16 H16C 109.5
H16A C16 H16C 109.5
H16B C16 H16C 109.5
Si1 C17 H17A 109.5
Si1 C17 H17B 109.5
H17A C17 H17B 109.5
Si1 C17 H17C 109.5
H17A C17 H17C 109.5
H17B C17 H17C 109.5
Si1 C18 H18A 109.5
Si1 C18 H18B 109.5
H18A C18 H18B 109.5
Si1 C18 H18C 109.5
H18A C18 H18C 109.5
H18B C18 H18C 109.5
Si1 C19 H19A 109.5
Si1 C19 H19B 109.5
H19A C19 H19B 109.5
Si1 C19 H19C 109.5
H19A C19 H19C 109.5
H19B C19 H19C 109.5
Si2 C20 H20A 109.5
Si2 C20 H20B 109.5
H20A C20 H20B 109.5
Si2 C20 H20C 109.5
H20A C20 H20C 109.5
H20B C20 H20C 109.5
Si2 C21 H21A 109.5
Si2 C21 H21B 109.5
H21A C21 H21B 109.5
Si2 C21 H21C 109.5
H21A C21 H21C 109.5
H21B C21 H21C 109.5
Si2 C22 H22A 109.5
Si2 C22 H22B 109.5
H22A C22 H22B 109.5
Si2 C22 H22C 109.5
H22A C22 H22C 109.5
H22B C22 H22C 109.5
Si3 C23 H23A 109.5
Si3 C23 H23B 109.5
H23A C23 H23B 109.5
Si3 C23 H23C 109.5
H23A C23 H23C 109.5
H23B C23 H23C 109.5
Si3 C24 H24A 109.5
Si3 C24 H24B 109.5
H24A C24 H24B 109.5
Si3 C24 H24C 109.5
H24A C24 H24C 109.5
H24B C24 H24C 109.5
Si3 C25 H25A 109.5
Si3 C25 H25B 109.5
H25A C25 H25B 109.5
Si3 C25 H25C 109.5
H25A C25 H25C 109.5
H25B C25 H25C 109.5
Si4 C26 H26A 109.5
Si4 C26 H26B 109.5
H26A C26 H26B 109.5
Si4 C26 H26C 109.5
H26A C26 H26C 109.5
H26B C26 H26C 109.5
Si4 C27 H27A 109.5
Si4 C27 H27B 109.5
H27A C27 H27B 109.5
Si4 C27 H27C 109.5
H27A C27 H27C 109.5
H27B C27 H27C 109.5
Si4 C28 H28A 109.5
Si4 C28 H28B 109.5
H28A C28 H28B 109.5
Si4 C28 H28C 109.5
H28A C28 H28C 109.5
H28B C28 H28C 109.5
C10' C9' N2 110.5(6)
C10' C9' H9'1 109.6
N2 C9' H9'1 109.6
C10' C9' H9'2 109.6
N2 C9' H9'2 109.6
H9'1 C9' H9'2 108.1
C9' C10' N3 104.3(5)
C9' C10' H10C 110.9
N3 C10' H10C 110.9
C9' C10' H10D 110.9
N3 C10' H10D 110.9
H10C C10' H10D 108.9
N2 La1 N4 104.01(9)
N2 La1 N5 117.56(9)
N4 La1 N5 108.97(7)
N2 La1 C2 97.54(10)
N4 La1 C2 121.31(11)
N5 La1 C2 107.67(11)
N2 La1 C1 72.42(10)
N4 La1 C1 121.05(10)
N5 La1 C1 124.98(10)
C2 La1 C1 25.89(10)
N2 La1 C3 99.86(10)
N4 La1 C3 142.85(10)
N5 La1 C3 83.85(10)
C2 La1 C3 26.11(12)
C1 La1 C3 42.39(12)
N2 La1 C4 77.73(10)
N4 La1 C4 162.03(9)
N5 La1 C4 85.16(9)
C2 La1 C4 41.47(11)
C1 La1 C4 41.84(11)
C3 La1 C4 24.39(10)
C1 N1 C4 110.3(3)
C1 N1 C7 124.1(4)
C4 N1 C7 125.1(4)
C9 N2 C8 109.8(4)
C9 N2 C9' 38.1(3)
C8 N2 C9' 110.2(3)
C9 N2 La1 123.6(3)
C8 N2 La1 123.5(2)
C9' N2 La1 122.7(3)
C12 N3 C15 111.0(3)
C12 N3 C10' 119.4(4)
C15 N3 C10' 122.5(4)
C12 N3 C10 120.1(4)
C15 N3 C10 121.0(4)
C10' N3 C10 50.8(3)
Si2 N4 Si1 120.39(13)
Si2 N4 La1 119.02(10)
Si1 N4 La1 120.04(12)
Si4 N5 Si3 121.09(14)
Si4 N5 La1 127.70(12)
Si3 N5 La1 111.21(11)
N4 Si1 C17 109.77(18)
N4 Si1 C18 113.49(15)
C17 Si1 C18 106.7(3)
N4 Si1 C19 113.89(17)
C17 Si1 C19 106.0(3)
C18 Si1 C19 106.4(2)
N4 Si2 C21 109.30(14)
N4 Si2 C22 112.06(16)
C21 Si2 C22 107.1(2)
N4 Si2 C20 115.61(15)
C21 Si2 C20 105.3(2)
C22 Si2 C20 106.91(18)
N5 Si3 C25 115.18(16)
N5 Si3 C24 114.50(18)
C25 Si3 C24 105.7(2)
N5 Si3 C23 108.84(13)
C25 Si3 C23 106.37(19)
C24 Si3 C23 105.56(19)
N5 Si4 C26 114.94(16)
N5 Si4 C28 110.86(16)
C26 Si4 C28 105.0(2)
N5 Si4 C27 113.66(18)
C26 Si4 C27 105.6(2)
C28 Si4 C27 106.0(2)

loop_
_geom_bond_atom_site_label_1
_geom_bond_atom_site_label_2
_geom_bond_distance
C1 N1 1.372(5)
C1 C2 1.373(5)
C1 C5 1.485(6)
C1 La1 3.076(3)
C2 C3 1.407(6)
C2 La1 3.050(4)
C2 H2 0.9300
C3 C4 1.354(6)
C3 La1 3.161(4)
C3 H3 0.9300
C4 N1 1.381(5)
C4 C6 1.480(6)
C4 La1 3.239(4)
C5 H5A 0.9600
C5 H5B 0.9600
C5 H5C 0.9600
C6 H6A 0.9600
C6 H6B 0.9600
C6 H6C 0.9600
C7 N1 1.461(5)
C7 C8 1.532(5)
C7 H7A 0.9700
C7 H7B 0.9700
C8 N2 1.443(4)
C8 H8A 0.9700
C8 H8B 0.9700
C9 N2 1.442(7)
C9 C10 1.530(10)
C9 H9A 0.9700
C9 H9B 0.9700
C10 N3 1.590(8)
C10 H10A 0.9700
C10 H10B 0.9700
C11 C12 1.478(6)
C11 H11A 0.9600
C11 H11B 0.9600
C11 H11C 0.9600
C12 C13 1.327(6)
C12 N3 1.353(4)
C13 C14 1.396(7)
C13 H13 0.9300
C14 C15 1.309(6)
C14 H14 0.9300
C15 N3 1.358(5)
C15 C16 1.495(6)
C16 H16A 0.9600
C16 H16B 0.9600
C16 H16C 0.9600
C17 Si1 1.850(5)
C17 H17A 0.9600
C17 H17B 0.9600
C17 H17C 0.9600
C18 Si1 1.865(4)
C18 H18A 0.9600
C18 H18B 0.9600
C18 H18C 0.9600
C19 Si1 1.873(4)
C19 H19A 0.9600
C19 H19B 0.9600
C19 H19C 0.9600
C20 Si2 1.871(3)
C20 H20A 0.9600
C20 H20B 0.9600
C20 H20C 0.9600
C21 Si2 1.864(4)
C21 H21A 0.9600
C21 H21B 0.9600
C21 H21C 0.9600
C22 Si2 1.864(4)
C22 H22A 0.9600
C22 H22B 0.9600
C22 H22C 0.9600
C23 Si3 1.891(4)
C23 H23A 0.9600
C23 H23B 0.9600
C23 H23C 0.9600
C24 Si3 1.883(4)
C24 H24A 0.9600
C24 H24B 0.9600
C24 H24C 0.9600
C25 Si3 1.871(4)
C25 H25A 0.9600
C25 H25B 0.9600
C25 H25C 0.9600
C26 Si4 1.865(4)
C26 H26A 0.9600
C26 H26B 0.9600
C26 H26C 0.9600
C27 Si4 1.878(4)
C27 H27A 0.9600
C27 H27B 0.9600
C27 H27C 0.9600
C28 Si4 1.870(5)
C28 H28A 0.9600
C28 H28B 0.9600
C28 H28C 0.9600
C9' C10' 1.514(10)
C9' N2 1.523(9)
C9' H9'1 0.9700
C9' H9'2 0.9700
C10' N3 1.533(8)
C10' H10C 0.9700
C10' H10D 0.9700
La1 N2 2.336(2)
La1 N4 2.386(2)
La1 N5 2.400(2)
N4 Si2 1.710(2)
N4 Si1 1.710(2)
N5 Si4 1.711(2)
N5 Si3 1.712(2)

loop_
_geom_torsion_atom_site_label_1
_geom_torsion_atom_site_label_2
_geom_torsion_atom_site_label_3
_geom_torsion_atom_site_label_4
_geom_torsion
N1 C1 C2 C3 -1.0(4)
C5 C1 C2 C3 175.5(5)
La1 C1 C2 C3 -76.6(3)
N1 C1 C2 La1 75.6(2)
C5 C1 C2 La1 -107.9(5)
C1 C2 C3 C4 0.2(4)
La1 C2 C3 C4 -74.1(3)
C1 C2 C3 La1 74.3(3)
C2 C3 C4 N1 0.6(4)
La1 C3 C4 N1 -67.6(2)
C2 C3 C4 C6 -176.6(4)
La1 C3 C4 C6 115.1(4)
C2 C3 C4 La1 68.2(3)
N1 C7 C8 N2 -48.0(5)
N2 C9 C10 N3 170.6(4)
N3 C12 C13 C14 -1.4(6)
C11 C12 C13 C14 -179.0(5)
C12 C13 C14 C15 1.2(7)
C13 C14 C15 N3 -0.5(6)
C13 C14 C15 C16 178.7(5)
N2 C9' C10' N3 -166.9(4)
C1 C2 La1 N2 -14.1(3)
C3 C2 La1 N2 97.0(2)
C1 C2 La1 N4 97.4(3)
C3 C2 La1 N4 -151.5(2)
C1 C2 La1 N5 -136.2(3)
C3 C2 La1 N5 -25.1(2)
C3 C2 La1 C1 111.1(4)
C1 C2 La1 C3 -111.1(4)
C1 C2 La1 C4 -75.8(3)
C3 C2 La1 C4 35.3(2)
N1 C1 La1 N2 56.0(2)
C2 C1 La1 N2 165.4(3)
C5 C1 La1 N2 -65.7(3)
N1 C1 La1 N4 152.1(2)
C2 C1 La1 N4 -98.6(3)
C5 C1 La1 N4 30.3(3)
N1 C1 La1 N5 -55.8(3)
C2 C1 La1 N5 53.6(3)
C5 C1 La1 N5 -177.5(3)
N1 C1 La1 C2 -109.4(4)
C5 C1 La1 C2 128.9(4)
N1 C1 La1 C3 -71.9(3)
C2 C1 La1 C3 37.5(3)
C5 C1 La1 C3 166.4(4)
N1 C1 La1 C4 -35.1(2)
C2 C1 La1 C4 74.3(3)
C5 C1 La1 C4 -156.9(3)
C4 C3 La1 N2 25.1(3)
C2 C3 La1 N2 -87.0(2)
C4 C3 La1 N4 154.6(2)
C2 C3 La1 N4 42.5(3)
C4 C3 La1 N5 -91.9(3)
C2 C3 La1 N5 156.0(2)
C4 C3 La1 C2 112.1(4)
C4 C3 La1 C1 74.9(3)
C2 C3 La1 C1 -37.2(2)
C2 C3 La1 C4 -112.1(4)
C3 C4 La1 N2 -154.7(3)
N1 C4 La1 N2 -41.4(2)
C6 C4 La1 N2 77.8(4)
C3 C4 La1 N4 -57.1(5)
N1 C4 La1 N4 56.2(4)
C6 C4 La1 N4 175.4(3)
C3 C4 La1 N5 85.8(3)
N1 C4 La1 N5 -161.0(2)
C6 C4 La1 N5 -41.8(4)
C3 C4 La1 C2 -38.0(3)
N1 C4 La1 C2 75.3(2)
C6 C4 La1 C2 -165.5(4)
C3 C4 La1 C1 -77.4(3)
N1 C4 La1 C1 35.88(19)
C6 C4 La1 C1 155.1(4)
N1 C4 La1 C3 113.3(4)
C6 C4 La1 C3 -127.5(5)
C2 C1 N1 C4 1.4(4)
C5 C1 N1 C4 -175.4(4)
La1 C1 N1 C4 73.7(2)
C2 C1 N1 C7 -171.4(3)
C5 C1 N1 C7 11.8(6)
La1 C1 N1 C7 -99.0(3)
C3 C4 N1 C1 -1.3(4)
C6 C4 N1 C1 176.2(3)
La1 C4 N1 C1 -69.2(2)
C3 C4 N1 C7 171.4(3)
C6 C4 N1 C7 -11.1(5)
La1 C4 N1 C7 103.5(3)
C8 C7 N1 C1 98.7(4)
C8 C7 N1 C4 -72.9(5)
C10 C9 N2 C8 -83.4(6)
C10 C9 N2 C9' 14.4(5)
C10 C9 N2 La1 116.1(5)
C7 C8 N2 C9 -94.0(5)
C7 C8 N2 C9' -134.7(4)
C7 C8 N2 La1 66.4(4)
C10' C9' N2 C9 -11.4(6)
C10' C9' N2 C8 85.1(6)
C10' C9' N2 La1 -115.8(5)
N4 La1 N2 C9 -22.2(4)
N5 La1 N2 C9 -142.8(4)
C2 La1 N2 C9 102.8(4)
C1 La1 N2 C9 96.4(4)
C3 La1 N2 C9 129.1(4)
C4 La1 N2 C9 139.4(4)
N4 La1 N2 C8 180.0(3)
N5 La1 N2 C8 59.5(3)
C2 La1 N2 C8 -55.0(3)
C1 La1 N2 C8 -61.4(3)
C3 La1 N2 C8 -28.7(3)
C4 La1 N2 C8 -18.4(3)
N4 La1 N2 C9' 23.6(4)
N5 La1 N2 C9' -96.9(4)
C2 La1 N2 C9' 148.6(4)
C1 La1 N2 C9' 142.2(4)
C3 La1 N2 C9' 174.9(4)
C4 La1 N2 C9' -174.7(4)
C13 C12 N3 C15 1.1(5)
C11 C12 N3 C15 178.9(4)
C13 C12 N3 C10' 152.5(5)
C11 C12 N3 C10' -29.7(7)
C13 C12 N3 C10 -148.3(5)
C11 C12 N3 C10 29.5(7)
C14 C15 N3 C12 -0.4(5)
C16 C15 N3 C12 -179.6(4)
C14 C15 N3 C10' -150.7(5)
C16 C15 N3 C10' 30.0(7)
C14 C15 N3 C10 148.7(5)
C16 C15 N3 C10 -30.5(7)
C9' C10' N3 C12 113.7(5)
C9' C10' N3 C15 -98.4(6)
C9' C10' N3 C10 7.2(5)
C9 C10 N3 C12 -108.9(6)
C9 C10 N3 C15 104.7(6)
C9 C10 N3 C10' -3.9(5)
N2 La1 N4 Si2 -89.71(14)
N5 La1 N4 Si2 36.44(14)
C2 La1 N4 Si2 162.24(13)
C1 La1 N4 Si2 -167.40(12)
C3 La1 N4 Si2 141.87(15)
C4 La1 N4 Si2 176.9(3)
N2 La1 N4 Si1 98.72(14)
N5 La1 N4 Si1 -135.13(12)
C2 La1 N4 Si1 -9.34(18)
C1 La1 N4 Si1 21.02(17)
C3 La1 N4 Si1 -29.7(2)
C4 La1 N4 Si1 5.3(4)
N2 La1 N5 Si4 12.56(18)
N4 La1 N5 Si4 -105.35(15)
C2 La1 N5 Si4 121.31(15)
C1 La1 N5 Si4 99.66(16)
C3 La1 N5 Si4 110.49(16)
C4 La1 N5 Si4 86.02(16)
N2 La1 N5 Si3 -167.65(11)
N4 La1 N5 Si3 74.44(12)
C2 La1 N5 Si3 -58.90(14)
C1 La1 N5 Si3 -80.55(14)
C3 La1 N5 Si3 -69.72(13)
C4 La1 N5 Si3 -94.19(13)
Si2 N4 Si1 C17 -155.4(3)
La1 N4 Si1 C17 16.1(3)
Si2 N4 Si1 C18 85.3(2)
La1 N4 Si1 C18 -103.3(2)
Si2 N4 Si1 C19 -36.7(3)
La1 N4 Si1 C19 134.8(2)
Si1 N4 Si2 C21 -158.0(2)
La1 N4 Si2 C21 30.4(2)
Si1 N4 Si2 C22 83.4(2)
La1 N4 Si2 C22 -88.14(19)
Si1 N4 Si2 C20 -39.4(2)
La1 N4 Si2 C20 149.01(17)
Si4 N5 Si3 C25 53.2(2)
La1 N5 Si3 C25 -126.63(17)
Si4 N5 Si3 C24 -69.7(2)
La1 N5 Si3 C24 110.51(18)
Si4 N5 Si3 C23 172.48(17)
La1 N5 Si3 C23 -7.32(18)
Si3 N5 Si4 C26 -69.6(3)
La1 N5 Si4 C26 110.2(2)
Si3 N5 Si4 C28 171.48(19)
La1 N5 Si4 C28 -8.7(2)
Si3 N5 Si4 C27 52.3(3)
La1 N5 Si4 C27 -128.0(2)
